data_7004606
loop_
_publ_author_name
'de Boer, Johannes W.'
'Alsters, Paul L.'
'Meetsma, Auke'
'Hage, Ronald'
'Browne, Wesley R.'
'Feringa, Ben L.'

_publ_section_title
;
 The role of salicylic acid, l-ascorbic acid and oxalic acid in
 promoting the oxidation of alkenes with H2O2 catalysed by
 [MnIV2(O)3(tmtacn)2]2+
;
_journal_issue 44
_journal_name_full 'Dalton Transactions'
_journal_page_first 6283
_journal_page_last 6295
_journal_paper_doi 10.1039/b809177c
_journal_year 2008
_chemical_compound_source 'see text'
_chemical_formula_moiety 'C32 H52 Mn2 N6 O5, 2(F6 P), 2(C4 H8 O2)0.5'
_chemical_formula_sum 'C36 H60 F12 Mn2 N6 O5 P2'
_chemical_formula_weight 1088.71
_chemical_name_systematic ' ?'
_space_group_IT_number 2
_symmetry_cell_setting triclinic
_symmetry_Int_Tables_number 2
_symmetry_space_group_name_Hall '-P 1'
_symmetry_space_group_name_H-M 'P -1'
_atom_sites_solution_hydrogens geom
_atom_sites_solution_primary heavy
_atom_sites_solution_secondary direct
_audit_creation_date 'May 25 11:07:17 2004'
_audit_creation_method
;
PLATON <TABLE ACC> option
SHELXL97-2 & Manual Editing
;
_audit_update_record
;
?
;
_cell_angle_alpha 76.826(1)
_cell_angle_beta 76.090(1)
_cell_angle_gamma 69.359(1)
_cell_formula_units_Z 2
_cell_length_a 11.4974(5)
_cell_length_b 13.7430(6)
_cell_length_c 16.3508(7)
_cell_measurement_reflns_used 7227
_cell_measurement_temperature 100(1)
_cell_measurement_theta_max 29.76
_cell_measurement_theta_min 2.22
_cell_volume 2317.49(17)
_computing_cell_refinement 'SAINTPLUS, Version 6.02A, (Bruker, 2000)'
_computing_data_collection 'SMART, Version 5.624, (Bruker, 2001)'
_computing_data_reduction 'XPREP, Version 5.1/NT, (Bruker, 2000)'
_computing_molecular_graphics
;
PLUTO (Meetsma, 2003)
PLATON (Spek, 1994)
;
_computing_publication_material 'PLATON (Spek, 2003)'
_computing_structure_refinement 'SHELXL-97 (Sheldrick, 1997)'
_computing_structure_solution
;
DIRDIF-99 (Beurskens et al., 1999)
;
_diffrn_ambient_temperature 100(1)
_diffrn_detector_area_resol_mean 66.06
_diffrn_measured_fraction_theta_full 0.993
_diffrn_measured_fraction_theta_max 0.960
_diffrn_measurement_device_type
;
Bruker Smart Apex
;
_diffrn_measurement_method 'phi and omega scans'
_diffrn_radiation_detector
;
CCD area-detector
;
_diffrn_radiation_monochromator 'parallel mounted graphite'
_diffrn_radiation_source 'fine focus sealed Siemens Mo tube '
_diffrn_radiation_type MoK\a
_diffrn_radiation_wavelength 0.71073
_diffrn_reflns_av_R_equivalents 0.0139
_diffrn_reflns_av_sigmaI/netI 0.0229
_diffrn_reflns_limit_h_max 15
_diffrn_reflns_limit_h_min -14
_diffrn_reflns_limit_k_max 18
_diffrn_reflns_limit_k_min -17
_diffrn_reflns_limit_l_max 21
_diffrn_reflns_limit_l_min -21
_diffrn_reflns_number 22101
_diffrn_reflns_reduction_process
;
Intensity data were corrected for Lorentz and polarization
effects, decay and absorption and reduced to F~o~^2^
using SAINT (Bruker, 2000) and SADABS (Sheldrick, 2001)
;
_diffrn_reflns_theta_full 25.00
_diffrn_reflns_theta_max 28.28
_diffrn_reflns_theta_min 2.22
_exptl_absorpt_coefficient_mu 0.714
_exptl_absorpt_correction_T_max 0.7612
_exptl_absorpt_correction_T_min 0.6874
_exptl_absorpt_correction_type multi-scan
_exptl_absorpt_process_details '(SADABS, Sheldrick, Bruker, 2001))'
_exptl_crystal_colour violet
_exptl_crystal_density_diffrn 1.560
_exptl_crystal_density_method 'not measured'
_exptl_crystal_description block
_exptl_crystal_F_000 1124
_exptl_crystal_size_max 0.50
_exptl_crystal_size_mid 0.47
_exptl_crystal_size_min 0.41
_refine_diff_density_max 1.288
_refine_diff_density_min -0.707
_refine_diff_density_rms 0.076
_refine_ls_extinction_method none
_refine_ls_goodness_of_fit_ref 1.025
_refine_ls_hydrogen_treatment constr
_refine_ls_matrix_type full
_refine_ls_number_parameters 538
_refine_ls_number_reflns 11061
_refine_ls_number_restraints 0
_refine_ls_restrained_S_all 1.025
_refine_ls_R_factor_all 0.0414
_refine_ls_R_factor_gt 0.0384
_refine_ls_shift/su_max 0.001
_refine_ls_shift/su_mean 0.000
_refine_ls_structure_factor_coef Fsqd
_refine_ls_weighting_details 'calc w=1/[\s^2^(Fo^2^)+(0.0565P)^2^+2.3873P] where P=(Fo^2^+2Fc^2^)/3'
_refine_ls_weighting_scheme calc
_refine_ls_wR_factor_gt 0.1052
_refine_ls_wR_factor_ref 0.1078
_reflns_number_gt 10023
_reflns_number_total 11061
_reflns_threshold_expression I>2\s(I)
_cod_data_source_file b809177c.txt
_cod_data_source_block 1
_cod_depositor_comments
;
The following automatic conversions were performed:
'_symmetry_cell_setting' value 'Triclinic' changed to 'triclinic'
according to '/home/saulius/struct/CIF-dictionaries/cif_core.dic'
dictionary named 'cif_core.dic' version 2.4.1 from
2010-06-29.

'_exptl_absorpt_correction_type' value 'Multi-Scan' changed
to 'multi-scan' according to
'/home/saulius/struct/CIF-dictionaries/cif_core.dic' dictionary named
'cif_core.dic' version 2.4.1 from 2010-06-29.

Automatic conversion script
Id: cif_fix_enum 1527 2010-12-29 10:47:43Z saulius 
;
_cod_database_code 7004606
_vrn_publ_code_void_volume 373.2
_vrn_publ_code_frame_time_sec 10.0
_vrn_publ_code_meas_time_hour 8.0

loop_
_symmetry_equiv_pos_as_xyz
x,y,z
-x,-y,-z

loop_
_atom_site_aniso_label
_atom_site_aniso_U_11
_atom_site_aniso_U_22
_atom_site_aniso_U_33
_atom_site_aniso_U_23
_atom_site_aniso_U_13
_atom_site_aniso_U_12
Mn11 0.0137(1) 0.0114(1) 0.0146(1) -0.0025(1) -0.0031(1) -0.0018(1)
Mn12 0.0131(1) 0.0109(1) 0.0142(1) -0.0021(1) -0.0023(1) -0.0025(1)
O11 0.0153(5) 0.0136(6) 0.0181(6) -0.0024(4) -0.0050(4) -0.0025(4)
O12 0.0213(6) 0.0151(6) 0.0161(6) -0.0037(5) -0.0043(5) -0.0018(5)
O13 0.0190(6) 0.0168(6) 0.0180(6) -0.0049(5) -0.0049(5) -0.0012(5)
O14 0.0166(6) 0.0155(6) 0.0240(6) -0.0050(5) 0.0005(5) -0.0042(5)
O15 0.0174(6) 0.0143(6) 0.0209(6) -0.0022(5) 0.0007(5) -0.0032(5)
N11 0.0171(7) 0.0164(7) 0.0223(7) -0.0039(6) -0.0053(6) -0.0030(6)
N12 0.0166(7) 0.0144(7) 0.0197(7) -0.0034(5) -0.0029(5) -0.0028(5)
N13 0.0243(8) 0.0163(7) 0.0200(7) -0.0046(6) -0.0052(6) -0.0019(6)
N14 0.0164(7) 0.0167(7) 0.0205(7) -0.0034(6) -0.0039(5) -0.0035(6)
N15 0.0153(7) 0.0134(7) 0.0187(7) -0.0025(5) -0.0030(5) -0.0039(5)
N16 0.0225(8) 0.0167(7) 0.0181(7) -0.0022(6) -0.0058(6) -0.0039(6)
C11 0.0142(7) 0.0162(8) 0.0167(8) -0.0035(6) -0.0028(6) -0.0058(6)
C12 0.0174(8) 0.0183(8) 0.0154(8) -0.0037(6) -0.0030(6) -0.0074(7)
C13 0.0273(9) 0.0178(9) 0.0208(9) -0.0029(7) -0.0083(7) -0.0067(7)
C14 0.0369(11) 0.0230(9) 0.0205(9) 0.0011(7) -0.0126(8) -0.0134(8)
C15 0.0297(10) 0.0352(11) 0.0158(8) -0.0049(7) -0.0040(7) -0.0184(9)
C16 0.0181(8) 0.0341(11) 0.0219(9) -0.0121(8) -0.0008(7) -0.0099(8)
C17 0.0167(8) 0.0221(9) 0.0195(8) -0.0050(7) -0.0041(6) -0.0049(7)
C18 0.0163(8) 0.0153(8) 0.0135(7) -0.0018(6) -0.0034(6) -0.0041(6)
C19 0.0149(7) 0.0177(8) 0.0144(7) -0.0009(6) -0.0034(6) -0.0048(6)
C110 0.0186(8) 0.0173(8) 0.0242(9) -0.0035(7) -0.0037(7) -0.0040(7)
C111 0.0232(9) 0.0211(9) 0.0339(10) 0.0014(8) -0.0052(8) -0.0111(8)
C112 0.0165(8) 0.0309(10) 0.0267(9) 0.0014(8) -0.0020(7) -0.0094(8)
C113 0.0146(8) 0.0262(10) 0.0231(9) -0.0035(7) -0.0016(7) -0.0022(7)
C114 0.0179(8) 0.0176(8) 0.0173(8) -0.0017(6) -0.0031(6) -0.0040(7)
C115 0.0201(9) 0.0209(9) 0.0316(10) -0.0034(8) -0.0016(7) -0.0078(7)
C116 0.0169(8) 0.0166(8) 0.0232(9) -0.0063(7) -0.0021(6) -0.0014(7)
C117 0.0180(8) 0.0148(8) 0.0237(9) -0.0054(7) -0.0027(7) -0.0003(7)
C118 0.0219(9) 0.0182(9) 0.0293(10) -0.0074(7) -0.0065(7) -0.0058(7)
C119 0.0229(9) 0.0154(8) 0.0226(9) -0.0001(7) -0.0006(7) -0.0040(7)
C120 0.0303(10) 0.0169(9) 0.0202(9) -0.0002(7) -0.0059(7) -0.0016(8)
C121 0.0338(11) 0.0260(10) 0.0195(9) -0.0077(8) -0.0036(8) -0.0019(8)
C122 0.0256(9) 0.0223(9) 0.0274(10) -0.0060(7) -0.0136(8) -0.0015(8)
C123 0.0192(8) 0.0228(9) 0.0290(10) -0.0051(7) -0.0113(7) -0.0019(7)
C124 0.0176(8) 0.0251(10) 0.0277(10) -0.0047(8) 0.0015(7) -0.0053(7)
C125 0.0195(8) 0.0156(8) 0.0209(8) 0.0009(6) -0.0042(6) -0.0058(7)
C126 0.0189(8) 0.0146(8) 0.0180(8) 0.0001(6) -0.0049(6) -0.0036(6)
C127 0.0162(8) 0.0175(8) 0.0290(9) -0.0034(7) -0.0074(7) -0.0037(7)
C128 0.0175(8) 0.0138(8) 0.0236(9) -0.0061(7) -0.0021(7) -0.0012(6)
C129 0.0230(9) 0.0177(8) 0.0216(9) -0.0077(7) -0.0009(7) -0.0027(7)
C130 0.0401(12) 0.0247(10) 0.0191(9) -0.0013(7) -0.0108(8) -0.0068(9)
C131 0.0273(9) 0.0179(9) 0.0266(9) -0.0049(7) -0.0107(7) -0.0071(7)
C132 0.0204(9) 0.0192(9) 0.0297(10) -0.0032(7) -0.0087(7) -0.0071(7)
P21 0.0206(2) 0.0138(2) 0.0245(2) -0.0040(2) -0.0045(2) -0.0031(2)
F21 0.0363(7) 0.0202(6) 0.0365(7) -0.0007(5) -0.0188(5) -0.0021(5)
F22 0.0313(7) 0.0262(7) 0.0473(8) -0.0004(6) 0.0029(6) -0.0117(5)
F23 0.0352(7) 0.0235(6) 0.0343(7) -0.0125(5) -0.0107(5) -0.0045(5)
F24 0.0236(6) 0.0210(6) 0.0416(7) 0.0001(5) -0.0108(5) -0.0018(5)
F25 0.0253(6) 0.0304(7) 0.0342(7) -0.0003(5) -0.0080(5) -0.0133(5)
F26 0.0608(9) 0.0225(6) 0.0294(7) -0.0110(5) -0.0055(6) -0.0068(6)
P31 0.0296(3) 0.0175(2) 0.0232(2) -0.0010(2) -0.0002(2) -0.0006(2)
F31 0.0386(9) 0.0473(10) 0.0944(15) 0.0057(10) -0.0132(9) 0.0052(8)
F32 0.0976(15) 0.0676(12) 0.0303(8) -0.0085(8) 0.0103(8) -0.0544(11)
F33 0.0877(13) 0.0250(7) 0.0419(8) -0.0117(6) -0.0075(8) -0.0126(8)
F34 0.0381(9) 0.0472(10) 0.141(2) -0.0415(12) -0.0419(11) 0.0090(8)
F35 0.0954(16) 0.0689(13) 0.0337(9) 0.0026(8) 0.0066(9) -0.0241(12)
F36 0.0450(8) 0.0242(7) 0.0532(9) 0.0025(6) -0.0187(7) -0.0118(6)

loop_
_atom_site_label
_atom_site_type_symbol
_atom_site_thermal_displace_type
_atom_site_fract_x
_atom_site_fract_y
_atom_site_fract_z
_atom_site_occupancy
_atom_site_U_iso_or_equiv
_atom_site_calc_flag
_atom_site_refinement_flags
Mn11 Mn Uani 0.22304(2) 0.14740(2) 0.75793(2) 1.000 0.0137(1) . .
Mn12 Mn Uani 0.37715(2) -0.09619(2) 0.78608(2) 1.000 0.0131(1) . .
O11 O Uani 0.24283(11) 0.01184(10) 0.75291(8) 1.000 0.0159(3) . .
O12 O Uani 0.23618(12) 0.12204(10) 0.88263(8) 1.000 0.0182(3) . .
O13 O Uani 0.37051(12) -0.04199(10) 0.89679(8) 1.000 0.0185(3) . .
O14 O Uani 0.40964(12) 0.13879(10) 0.70930(8) 1.000 0.0194(3) . .
O15 O Uani 0.50817(12) -0.03393(10) 0.70999(8) 1.000 0.0189(3) . .
N11 N Uani 0.01211(14) 0.19921(12) 0.79628(10) 1.000 0.0188(4) . .
N12 N Uani 0.18938(14) 0.30998(12) 0.75635(10) 1.000 0.0174(4) . .
N13 N Uani 0.16573(15) 0.21170(13) 0.63161(10) 1.000 0.0209(4) . .
N14 N Uani 0.26747(14) -0.20209(12) 0.85422(10) 1.000 0.0181(4) . .
N15 N Uani 0.52475(14) -0.22971(12) 0.82695(9) 1.000 0.0160(4) . .
N16 N Uani 0.40755(15) -0.19426(12) 0.68480(10) 1.000 0.0194(4) . .
C11 C Uani 0.29614(16) 0.03885(14) 0.92637(11) 1.000 0.0153(4) . .
C12 C Uani 0.27189(16) 0.03682(14) 1.02077(11) 1.000 0.0163(5) . .
C13 C Uani 0.33819(19) -0.04970(15) 1.07345(12) 1.000 0.0214(5) . .
C14 C Uani 0.3078(2) -0.05397(16) 1.16151(12) 1.000 0.0251(6) . .
C15 C Uani 0.21195(19) 0.02724(17) 1.19693(12) 1.000 0.0245(6) . .
C16 C Uani 0.14740(18) 0.11458(17) 1.14509(12) 1.000 0.0234(5) . .
C17 C Uani 0.17745(17) 0.11991(15) 1.05697(12) 1.000 0.0193(5) . .
C18 C Uani 0.50325(16) 0.06176(14) 0.68805(10) 1.000 0.0152(4) . .
C19 C Uani 0.61736(16) 0.08417(14) 0.63176(11) 1.000 0.0159(4) . .
C110 C Uani 0.62628(17) 0.18522(15) 0.61458(12) 1.000 0.0205(5) . .
C111 C Uani 0.73312(19) 0.20489(16) 0.56211(14) 1.000 0.0259(5) . .
C112 C Uani 0.82963(18) 0.12390(17) 0.52680(13) 1.000 0.0255(5) . .
C113 C Uani 0.82167(17) 0.02287(16) 0.54442(12) 1.000 0.0228(5) . .
C114 C Uani 0.71566(17) 0.00250(14) 0.59730(11) 1.000 0.0182(5) . .
C115 C Uani -0.03248(18) 0.11497(16) 0.85390(13) 1.000 0.0245(5) . .
C116 C Uani -0.01262(17) 0.28704(14) 0.84318(12) 1.000 0.0197(5) . .
C117 C Uani 0.05372(17) 0.36512(14) 0.79140(12) 1.000 0.0200(5) . .
C118 C Uani 0.27356(18) 0.32700(15) 0.80464(13) 1.000 0.0223(5) . .
C119 C Uani 0.22150(18) 0.35389(15) 0.66422(12) 1.000 0.0220(5) . .
C120 C Uani 0.1498(2) 0.32694(15) 0.61089(12) 1.000 0.0243(5) . .
C121 C Uani 0.2588(2) 0.15766(17) 0.56332(13) 1.000 0.0280(6) . .
C122 C Uani 0.04466(19) 0.18966(16) 0.64253(13) 1.000 0.0248(5) . .
C123 C Uani -0.04828(18) 0.23358(16) 0.71895(13) 1.000 0.0235(5) . .
C124 C Uani 0.16082(18) -0.15069(16) 0.91755(13) 1.000 0.0248(5) . .
C125 C Uani 0.35023(17) -0.29995(14) 0.89902(12) 1.000 0.0191(5) . .
C126 C Uani 0.46681(17) -0.28037(14) 0.90972(11) 1.000 0.0178(5) . .
C127 C Uani 0.62827(17) -0.19773(15) 0.84146(13) 1.000 0.0208(5) . .
C128 C Uani 0.57806(17) -0.30604(14) 0.76417(12) 1.000 0.0191(5) . .
C129 C Uani 0.54419(18) -0.25391(15) 0.67717(12) 1.000 0.0216(5) . .
C130 C Uani 0.3823(2) -0.13019(17) 0.60196(12) 1.000 0.0283(6) . .
C131 C Uani 0.32623(19) -0.26402(15) 0.71437(13) 1.000 0.0226(5) . .
C132 C Uani 0.21903(18) -0.22329(15) 0.78595(13) 1.000 0.0222(5) . .
H13 H Uiso 0.40392 -0.10552 1.04922 1.000 0.0256 . .
H14 H Uiso 0.35287 -0.11278 1.19748 1.000 0.0301 . .
H15 H Uiso 0.19027 0.02308 1.25719 1.000 0.0293 . .
H16 H Uiso 0.08278 0.17067 1.16973 1.000 0.0281 . .
H17 H Uiso 0.13386 0.17999 1.02129 1.000 0.0232 . .
H110 H Uiso 0.55971 0.24078 0.63854 1.000 0.0246 . .
H111 H Uiso 0.73978 0.27386 0.55055 1.000 0.0310 . .
H112 H Uiso 0.90175 0.13780 0.49026 1.000 0.0307 . .
H113 H Uiso 0.88850 -0.03251 0.52043 1.000 0.0274 . .
H114 H Uiso 0.71028 -0.06693 0.60990 1.000 0.0218 . .
H115 H Uiso 0.01373 0.08797 0.90174 1.000 0.0368 . .
H115' H Uiso -0.01780 0.05770 0.82250 1.000 0.0368 . .
H115" H Uiso -0.12296 0.14332 0.87571 1.000 0.0368 . .
H116 H Uiso 0.01756 0.25861 0.89831 1.000 0.0236 . .
H116' H Uiso -0.10465 0.32340 0.85535 1.000 0.0236 . .
H117 H Uiso 0.00913 0.40640 0.74364 1.000 0.0239 . .
H117' H Uiso 0.05053 0.41469 0.82796 1.000 0.0239 . .
H118 H Uiso 0.36157 0.28820 0.78390 1.000 0.0334 . .
H118' H Uiso 0.25107 0.30170 0.86552 1.000 0.0334 . .
H118" H Uiso 0.26332 0.40229 0.79623 1.000 0.0334 . .
H119 H Uiso 0.31336 0.32446 0.64403 1.000 0.0264 . .
H119' H Uiso 0.19978 0.43133 0.65770 1.000 0.0264 . .
H120 H Uiso 0.05913 0.36787 0.62278 1.000 0.0291 . .
H120' H Uiso 0.18205 0.34560 0.54955 1.000 0.0291 . .
H121 H Uiso 0.27353 0.08160 0.57856 1.000 0.0420 . .
H121' H Uiso 0.33839 0.17229 0.55657 1.000 0.0420 . .
H121" H Uiso 0.22625 0.18328 0.50959 1.000 0.0420 . .
H122 H Uiso 0.06129 0.11265 0.65053 1.000 0.0298 . .
H122' H Uiso 0.00713 0.22167 0.59034 1.000 0.0298 . .
H123 H Uiso -0.07793 0.31145 0.70629 1.000 0.0282 . .
H123' H Uiso -0.12252 0.20880 0.72994 1.000 0.0282 . .
H124 H Uiso 0.11074 -0.08297 0.88968 1.000 0.0372 . .
H124' H Uiso 0.19353 -0.13900 0.96333 1.000 0.0372 . .
H124" H Uiso 0.10752 -0.19605 0.94160 1.000 0.0372 . .
H125 H Uiso 0.37517 -0.35791 0.86547 1.000 0.0229 . .
H125' H Uiso 0.30340 -0.32110 0.95567 1.000 0.0229 . .
H126 H Uiso 0.44375 -0.23407 0.95331 1.000 0.0214 . .
H126' H Uiso 0.52856 -0.34796 0.92951 1.000 0.0214 . .
H127 H Uiso 0.59289 -0.14382 0.87875 1.000 0.0311 . .
H127' H Uiso 0.67085 -0.16917 0.78668 1.000 0.0311 . .
H127" H Uiso 0.68917 -0.25916 0.86850 1.000 0.0311 . .
H128 H Uiso 0.54466 -0.36618 0.78544 1.000 0.0229 . .
H128' H Uiso 0.67107 -0.33371 0.75912 1.000 0.0229 . .
H129 H Uiso 0.59393 -0.20547 0.64982 1.000 0.0259 . .
H129' H Uiso 0.56573 -0.30828 0.64056 1.000 0.0259 . .
H130 H Uiso 0.43190 -0.08144 0.58496 1.000 0.0424 . .
H130' H Uiso 0.29220 -0.09009 0.60673 1.000 0.0424 . .
H130" H Uiso 0.40581 -0.17633 0.55896 1.000 0.0424 . .
H131 H Uiso 0.37812 -0.33621 0.73490 1.000 0.0271 . .
H131' H Uiso 0.29068 -0.26720 0.66593 1.000 0.0271 . .
H132 H Uiso 0.15772 -0.15771 0.76256 1.000 0.0267 . .
H132' H Uiso 0.17446 -0.27609 0.81036 1.000 0.0267 . .
P21 P Uani 0.42113(5) 0.61540(4) 0.16012(3) 1.000 0.0200(1) . .
F21 F Uani 0.52540(12) 0.52434(10) 0.20879(8) 1.000 0.0313(4) . .
F22 F Uani 0.31499(13) 0.56320(10) 0.21234(9) 1.000 0.0369(4) . .
F23 F Uani 0.45134(12) 0.54424(10) 0.08786(8) 1.000 0.0301(4) . .
F24 F Uani 0.31749(11) 0.70576(10) 0.11051(9) 1.000 0.0301(4) . .
F25 F Uani 0.52620(11) 0.66783(10) 0.10698(8) 1.000 0.0290(4) . .
F26 F Uani 0.39099(15) 0.68568(10) 0.23259(8) 1.000 0.0386(4) . .
P31 P Uani 0.01800(5) 0.32356(4) 0.34464(3) 1.000 0.0265(1) . .
F31 F Uani 0.16164(17) 0.26369(15) 0.36068(15) 1.000 0.0679(7) . .
F32 F Uani -0.0266(2) 0.29473(15) 0.44390(10) 1.000 0.0611(7) . .
F33 F Uani 0.00441(19) 0.21713(12) 0.32953(10) 1.000 0.0526(6) . .
F34 F Uani -0.11899(16) 0.38403(15) 0.32836(17) 1.000 0.0723(8) . .
F35 F Uani 0.0746(2) 0.35052(17) 0.24640(11) 1.000 0.0716(7) . .
F36 F Uani 0.03106(14) 0.42926(11) 0.36084(10) 1.000 0.0402(5) . .

loop_
_atom_type_symbol
_atom_type_description
_atom_type_scat_dispersion_real
_atom_type_scat_dispersion_imag
_atom_type_scat_source
P P 0.1023 0.0942 'International Tables Vol C Tables 4.2.6.8 and 6.1.1.4'
O O 0.0106 0.0060 'International Tables Vol C Tables 4.2.6.8 and 6.1.1.4'
N N 0.0061 0.0033 'International Tables Vol C Tables 4.2.6.8 and 6.1.1.4'
Mn Mn 0.3368 0.7283 'International Tables Vol C Tables 4.2.6.8 and 6.1.1.4'
F F 0.0171 0.0103 'International Tables Vol C Tables 4.2.6.8 and 6.1.1.4'
H H 0.0000 0.0000 'International Tables Vol C Tables 4.2.6.8 and 6.1.1.4'
C C 0.0033 0.0016 'International Tables Vol C Tables 4.2.6.8 and 6.1.1.4'

loop_
_geom_angle_atom_site_label_1
_geom_angle_atom_site_label_2
_geom_angle_atom_site_label_3
_geom_angle
_geom_angle_site_symmetry_1
_geom_angle_site_symmetry_2
_geom_angle_site_symmetry_3
_geom_angle_publ_flag
O11 Mn11 O12 95.66(6) . . . yes
O11 Mn11 O14 95.97(6) . . . yes
O11 Mn11 N11 96.73(6) . . . yes
O11 Mn11 N12 175.19(6) . . . yes
O11 Mn11 N13 95.18(6) . . . yes
O12 Mn11 O14 96.78(6) . . . yes
O12 Mn11 N11 88.55(6) . . . yes
O12 Mn11 N12 88.31(6) . . . yes
O12 Mn11 N13 164.69(6) . . . yes
O14 Mn11 N11 165.67(6) . . . yes
O14 Mn11 N12 86.24(6) . . . yes
O14 Mn11 N13 92.80(6) . . . yes
N11 Mn11 N12 80.61(6) . . . yes
N11 Mn11 N13 79.47(6) . . . yes
N12 Mn11 N13 80.41(6) . . . yes
O11 Mn12 O13 95.23(6) . . . yes
O11 Mn12 O15 95.01(6) . . . yes
O11 Mn12 N14 95.43(6) . . . yes
O11 Mn12 N15 175.56(6) . . . yes
O11 Mn12 N16 97.72(6) . . . yes
O13 Mn12 O15 97.34(5) . . . yes
O13 Mn12 N14 93.05(6) . . . yes
O13 Mn12 N15 86.22(6) . . . yes
O13 Mn12 N16 165.63(6) . . . yes
O15 Mn12 N14 164.54(6) . . . yes
O15 Mn12 N15 88.96(6) . . . yes
O15 Mn12 N16 87.76(6) . . . yes
N14 Mn12 N15 80.29(6) . . . yes
N14 Mn12 N16 79.56(6) . . . yes
N15 Mn12 N16 80.42(6) . . . yes
F25 P21 F26 90.21(8) . . . yes
F21 P21 F22 90.26(8) . . . yes
F21 P21 F23 89.58(7) . . . yes
F21 P21 F24 179.34(7) . . . yes
F21 P21 F25 90.32(8) . . . yes
F21 P21 F26 90.17(8) . . . yes
F22 P21 F23 89.50(8) . . . yes
F22 P21 F24 89.88(8) . . . yes
F22 P21 F25 179.27(8) . . . yes
F22 P21 F26 90.24(8) . . . yes
F23 P21 F24 89.78(7) . . . yes
F23 P21 F25 90.06(7) . . . yes
F23 P21 F26 179.63(7) . . . yes
F24 P21 F25 89.54(7) . . . yes
F24 P21 F26 90.48(8) . . . yes
F35 P31 F36 89.16(10) . . . yes
F31 P31 F32 87.61(12) . . . yes
F31 P31 F33 91.65(11) . . . yes
F31 P31 F34 178.37(11) . . . yes
F31 P31 F35 87.73(12) . . . yes
F31 P31 F36 88.31(10) . . . yes
F32 P31 F33 90.10(10) . . . yes
F32 P31 F34 93.12(13) . . . yes
F32 P31 F35 175.12(13) . . . yes
F32 P31 F36 89.25(10) . . . yes
F33 P31 F34 89.81(11) . . . yes
F33 P31 F35 91.49(10) . . . yes
F33 P31 F36 179.35(9) . . . yes
F34 P31 F35 91.50(13) . . . yes
F34 P31 F36 90.24(10) . . . yes
Mn11 O11 Mn12 121.78(8) . . . yes
Mn11 O12 C11 128.43(12) . . . yes
Mn12 O13 C11 129.76(12) . . . yes
Mn11 O14 C18 130.14(13) . . . yes
Mn12 O15 C18 129.11(12) . . . yes
Mn11 N11 C116 102.73(12) . . . yes
Mn11 N11 C123 110.00(12) . . . yes
Mn11 N11 C115 111.82(12) . . . yes
C115 N11 C123 109.94(16) . . . yes
C116 N11 C123 112.65(15) . . . yes
C115 N11 C116 109.56(15) . . . yes
C117 N12 C118 109.37(15) . . . yes
C117 N12 C119 110.23(15) . . . yes
Mn11 N12 C117 111.90(12) . . . yes
Mn11 N12 C118 111.85(12) . . . yes
Mn11 N12 C119 104.93(11) . . . yes
C118 N12 C119 108.43(16) . . . yes
C120 N13 C122 112.44(17) . . . yes
C121 N13 C122 109.85(16) . . . yes
Mn11 N13 C120 109.89(12) . . . yes
Mn11 N13 C121 111.92(13) . . . yes
Mn11 N13 C122 103.33(11) . . . yes
C120 N13 C121 109.33(16) . . . yes
C125 N14 C132 112.51(15) . . . yes
Mn12 N14 C132 103.90(11) . . . yes
Mn12 N14 C124 111.30(12) . . . yes
Mn12 N14 C125 110.15(12) . . . yes
C124 N14 C125 108.97(15) . . . yes
C124 N14 C132 109.97(16) . . . yes
C126 N15 C127 109.08(14) . . . yes
Mn12 N15 C128 112.20(11) . . . yes
Mn12 N15 C126 105.41(12) . . . yes
Mn12 N15 C127 110.81(11) . . . yes
C126 N15 C128 110.02(14) . . . yes
C127 N15 C128 109.24(15) . . . yes
C129 N16 C131 112.74(15) . . . yes
Mn12 N16 C129 102.52(12) . . . yes
Mn12 N16 C130 112.84(12) . . . yes
Mn12 N16 C131 109.36(11) . . . yes
C129 N16 C130 109.07(16) . . . yes
C130 N16 C131 110.15(17) . . . yes
O12 C11 C12 116.67(16) . . . yes
O12 C11 O13 124.98(16) . . . yes
O13 C11 C12 118.32(16) . . . yes
C13 C12 C17 119.66(17) . . . no
C11 C12 C13 120.53(16) . . . no
C11 C12 C17 119.72(16) . . . no
C12 C13 C14 119.81(18) . . . no
C13 C14 C15 120.17(19) . . . no
C14 C15 C16 120.46(18) . . . no
C15 C16 C17 119.84(19) . . . no
C12 C17 C16 120.03(18) . . . no
O15 C18 C19 117.04(16) . . . yes
O14 C18 O15 124.99(17) . . . yes
O14 C18 C19 117.96(16) . . . yes
C110 C19 C114 120.04(18) . . . no
C18 C19 C110 120.43(17) . . . no
C18 C19 C114 119.52(17) . . . no
C19 C110 C111 119.79(18) . . . no
C110 C111 C112 120.0(2) . . . no
C111 C112 C113 120.4(2) . . . no
C12 C13 H13 120.10 . . . no
C112 C113 C114 119.91(19) . . . no
C14 C13 H13 120.09 . . . no
C19 C114 C113 119.85(18) . . . no
C13 C14 H14 119.93 . . . no
C15 C14 H14 119.90 . . . no
C14 C15 H15 119.77 . . . no
C16 C15 H15 119.77 . . . no
C15 C16 H16 120.08 . . . no
C17 C16 H16 120.08 . . . no
N11 C116 C117 110.80(15) . . . yes
C16 C17 H17 119.98 . . . no
N12 C117 C116 111.33(15) . . . yes
C12 C17 H17 119.99 . . . no
N12 C119 C120 110.42(17) . . . yes
N13 C120 C119 109.56(16) . . . yes
N13 C122 C123 111.23(17) . . . yes
N11 C123 C122 110.70(17) . . . yes
N14 C125 C126 109.74(15) . . . yes
N15 C126 C125 110.02(15) . . . yes
N15 C128 C129 111.30(15) . . . yes
N16 C129 C128 110.66(16) . . . yes
N16 C131 C132 110.94(16) . . . yes
N14 C132 C131 111.06(18) . . . yes
C19 C110 H110 120.09 . . . no
C111 C110 H110 120.11 . . . no
C110 C111 H111 120.00 . . . no
C112 C111 H111 120.01 . . . no
C113 C112 H112 119.80 . . . no
C111 C112 H112 119.80 . . . no
C112 C113 H113 120.04 . . . no
C114 C113 H113 120.05 . . . no
C113 C114 H114 120.08 . . . no
C19 C114 H114 120.07 . . . no
N11 C115 H115" 109.47 . . . no
N11 C115 H115' 109.47 . . . no
H115' C115 H115 109.47 . . . no
N11 C115 H115 109.47 . . . no
H115' C115 H115" 109.48 . . . no
H115" C115 H115 109.47 . . . no
C117 C116 H116' 109.49 . . . no
N11 C116 H116' 109.48 . . . no
N11 C116 H116 109.48 . . . no
C117 C116 H116 109.49 . . . no
H116' C116 H116 108.07 . . . no
H117' C117 H117 107.99 . . . no
N12 C117 H117' 109.37 . . . no
N12 C117 H117 109.36 . . . no
C116 C117 H117' 109.36 . . . no
C116 C117 H117 109.37 . . . no
N12 C118 H118' 109.47 . . . no
H118' C118 H118" 109.47 . . . no
N12 C118 H118" 109.47 . . . no
N12 C118 H118 109.48 . . . no
H118' C118 H118 109.47 . . . no
H118" C118 H118 109.47 . . . no
N12 C119 H119 109.57 . . . no
N12 C119 H119' 109.57 . . . no
H119' C119 H119 108.11 . . . no
C120 C119 H119' 109.56 . . . no
C120 C119 H119 109.56 . . . no
H120' C120 H120 108.23 . . . no
N13 C120 H120' 109.76 . . . no
N13 C120 H120 109.76 . . . no
C119 C120 H120' 109.75 . . . no
C119 C120 H120 109.76 . . . no
N13 C121 H121' 109.46 . . . no
N13 C121 H121 109.48 . . . no
H121' C121 H121" 109.47 . . . no
N13 C121 H121" 109.49 . . . no
H121" C121 H121 109.49 . . . no
H121' C121 H121 109.45 . . . no
N13 C122 H122 109.39 . . . no
N13 C122 H122' 109.39 . . . no
C123 C122 H122 109.39 . . . no
H122' C122 H122 108.00 . . . no
C123 C122 H122' 109.38 . . . no
C122 C123 H123 109.51 . . . no
H123' C123 H123 108.08 . . . no
N11 C123 H123' 109.50 . . . no
N11 C123 H123 109.50 . . . no
C122 C123 H123' 109.51 . . . no
H124" C124 H124 109.47 . . . no
N14 C124 H124 109.48 . . . no
N14 C124 H124' 109.47 . . . no
N14 C124 H124" 109.46 . . . no
H124' C124 H124" 109.48 . . . no
H124' C124 H124 109.47 . . . no
N14 C125 H125' 109.72 . . . no
C126 C125 H125' 109.72 . . . no
C126 C125 H125 109.72 . . . no
N14 C125 H125 109.72 . . . no
H125' C125 H125 108.20 . . . no
H126' C126 H126 108.16 . . . no
C125 C126 H126 109.65 . . . no
N15 C126 H126' 109.67 . . . no
N15 C126 H126 109.66 . . . no
C125 C126 H126' 109.65 . . . no
N15 C127 H127' 109.46 . . . no
H127' C127 H127" 109.48 . . . no
N15 C127 H127" 109.47 . . . no
N15 C127 H127 109.46 . . . no
H127' C127 H127 109.48 . . . no
H127" C127 H127 109.47 . . . no
N15 C128 H128 109.38 . . . no
N15 C128 H128' 109.37 . . . no
H128' C128 H128 107.99 . . . no
C129 C128 H128' 109.37 . . . no
C129 C128 H128 109.37 . . . no
H129' C129 H129 108.08 . . . no
N16 C129 H129' 109.51 . . . no
N16 C129 H129 109.51 . . . no
C128 C129 H129' 109.51 . . . no
C128 C129 H129 109.52 . . . no
N16 C130 H130 109.50 . . . no
N16 C130 H130' 109.45 . . . no
N16 C130 H130" 109.47 . . . no
H130" C130 H130 109.50 . . . no
H130' C130 H130" 109.43 . . . no
H130' C130 H130 109.47 . . . no
N16 C131 H131' 109.45 . . . no
C132 C131 H131 109.46 . . . no
N16 C131 H131 109.45 . . . no
C132 C131 H131' 109.45 . . . no
H131' C131 H131 108.03 . . . no
H132' C132 H132 108.02 . . . no
N14 C132 H132' 109.42 . . . no
N14 C132 H132 109.43 . . . no
C131 C132 H132' 109.43 . . . no
C131 C132 H132 109.43 . . . no

loop_
_geom_bond_atom_site_label_1
_geom_bond_atom_site_label_2
_geom_bond_distance
_geom_bond_site_symmetry_1
_geom_bond_site_symmetry_2
_geom_bond_publ_flag
Mn11 O11 1.8142(13) . . yes
Mn11 O12 2.0220(13) . . yes
Mn11 O14 2.0719(15) . . yes
Mn11 N11 2.2442(17) . . yes
Mn11 N12 2.1240(16) . . yes
Mn11 N13 2.2120(17) . . yes
Mn12 O11 1.8173(14) . . yes
Mn12 O13 2.0846(13) . . yes
Mn12 O15 2.0178(14) . . yes
Mn12 N14 2.1975(17) . . yes
Mn12 N15 2.1176(16) . . yes
Mn12 N16 2.2557(16) . . yes
P21 F21 1.6074(15) . . yes
P21 F22 1.6031(16) . . yes
P21 F23 1.6009(14) . . yes
P21 F24 1.6070(15) . . yes
P21 F25 1.5991(15) . . yes
P21 F26 1.5954(14) . . yes
P31 F31 1.620(2) . . yes
P31 F32 1.5824(17) . . yes
P31 F33 1.6029(18) . . yes
P31 F34 1.556(2) . . yes
P31 F35 1.5928(18) . . yes
P31 F36 1.5972(16) . . yes
O12 C11 1.266(2) . . yes
O13 C11 1.255(2) . . yes
O14 C18 1.259(2) . . yes
O15 C18 1.266(2) . . yes
N11 C115 1.476(3) . . yes
N11 C116 1.484(2) . . yes
N11 C123 1.491(3) . . yes
N12 C119 1.498(2) . . yes
N12 C117 1.507(3) . . yes
N12 C118 1.492(3) . . yes
N13 C122 1.488(3) . . yes
N13 C121 1.479(3) . . yes
N13 C120 1.496(3) . . yes
N14 C125 1.495(2) . . yes
N14 C132 1.484(3) . . yes
N14 C124 1.479(3) . . yes
N15 C126 1.491(2) . . yes
N15 C127 1.489(3) . . yes
N15 C128 1.505(2) . . yes
N16 C130 1.470(3) . . yes
N16 C131 1.493(3) . . yes
N16 C129 1.483(3) . . yes
C11 C12 1.497(2) . . no
C12 C13 1.395(3) . . no
C12 C17 1.399(3) . . no
C13 C14 1.390(3) . . no
C14 C15 1.384(3) . . no
C15 C16 1.386(3) . . no
C16 C17 1.390(3) . . no
C18 C19 1.496(3) . . no
C19 C110 1.388(3) . . no
C19 C114 1.394(3) . . no
C110 C111 1.393(3) . . no
C111 C112 1.385(3) . . no
C112 C113 1.383(3) . . no
C113 C114 1.391(3) . . no
C13 H13 0.9500 . . no
C14 H14 0.9499 . . no
C15 H15 0.9500 . . no
C16 H16 0.9499 . . no
C116 C117 1.517(3) . . no
C17 H17 0.9500 . . no
C119 C120 1.512(3) . . no
C122 C123 1.521(3) . . no
C125 C126 1.513(3) . . no
C128 C129 1.515(3) . . no
C131 C132 1.524(3) . . no
C110 H110 0.9500 . . no
C111 H111 0.9500 . . no
C112 H112 0.9500 . . no
C113 H113 0.9499 . . no
C114 H114 0.9501 . . no
C115 H115" 0.9800 . . no
C115 H115 0.9800 . . no
C115 H115' 0.9800 . . no
C116 H116' 0.9901 . . no
C116 H116 0.9899 . . no
C117 H117' 0.9901 . . no
C117 H117 0.9899 . . no
C118 H118 0.9799 . . no
C118 H118" 0.9800 . . no
C118 H118' 0.9801 . . no
C119 H119' 0.9900 . . no
C119 H119 0.9900 . . no
C120 H120 0.9899 . . no
C120 H120' 0.9900 . . no
C121 H121' 0.9803 . . no
C121 H121" 0.9798 . . no
C121 H121 0.9799 . . no
C122 H122' 0.9900 . . no
C122 H122 0.9900 . . no
C123 H123 0.9900 . . no
C123 H123' 0.9900 . . no
C124 H124 0.9800 . . no
C124 H124" 0.9801 . . no
C124 H124' 0.9800 . . no
C125 H125 0.9900 . . no
C125 H125' 0.9900 . . no
C126 H126' 0.9900 . . no
C126 H126 0.9900 . . no
C127 H127' 0.9800 . . no
C127 H127" 0.9800 . . no
C127 H127 0.9800 . . no
C128 H128 0.9900 . . no
C128 H128' 0.9900 . . no
C129 H129' 0.9900 . . no
C129 H129 0.9899 . . no
C130 H130' 0.9804 . . no
C130 H130" 0.9800 . . no
C130 H130 0.9796 . . no
C131 H131' 0.9901 . . no
C131 H131 0.9900 . . no
C132 H132 0.9900 . . no
C132 H132' 0.9901 . . no

loop_
_geom_contact_atom_site_label_1
_geom_contact_atom_site_label_2
_geom_contact_distance
_geom_contact_site_symmetry_1
_geom_contact_site_symmetry_2
_geom_contact_publ_flag
F22 C128 3.270(2) . 2_656 no
F23 C125 3.321(2) . 2_656 no
F23 C126 3.343(2) . 1_564 no
F24 C115 3.345(3) . 2_566 no
F24 C13 3.359(2) . 1_564 no
F24 C126 3.316(2) . 1_564 no
F25 C118 3.026(3) . 2_666 no
F25 C126 3.324(2) . 1_564 no
F26 C14 3.361(2) . 1_564 no
F26 C110 3.312(2) . 2_666 no
F31 C129 3.248(3) . 2_656 no
F31 C128 3.348(3) . 2_656 no
F32 C112 3.208(3) . 1_455 no
F36 C120 3.331(2) . 2_566 no
F36 C117 3.339(2) . 2_566 no
F21 H128 2.5469 . 2_656 no
F21 H125 2.6015 . 2_656 no
F21 H131 2.4793 . 2_656 no
F22 H128 2.6152 . 2_656 no
F22 H123 2.8561 . 2_566 no
F22 H116' 2.7103 . 2_566 no
F23 H128 2.8174 . 2_656 no
F23 H126' 2.7858 . 1_564 no
F23 H125 2.7126 . 2_656 no
F23 H126' 2.6997 . 2_656 no
F24 H115" 2.4607 . 2_566 no
F24 H126 2.7352 . 1_564 no
F24 H116' 2.5285 . 2_566 no
F24 H125' 2.6903 . 1_564 no
F25 H126 2.7802 . 1_564 no
F25 H118 2.7132 . 2_666 no
F26 H110 2.7806 . 2_666 no
F26 H14 2.5949 . 1_564 no
F31 H114 2.5792 . 2_656 no
F31 H129 2.6101 . 2_656 no
F31 H128' 2.6640 . 2_656 no
F31 H121" 2.6011 . . no
F32 H122' 2.4429 . . no
F32 H112 2.4722 . 1_455 no
F33 H112 2.7565 . 1_455 no
F33 H16 2.6962 . 1_554 no
F34 H119' 2.4195 . 2_566 no
F35 H128' 2.8317 . 2_656 no
F36 H117 2.4734 . 2_566 no
F36 H120 2.6625 . 2_566 no
F36 H119' 2.7099 . 2_566 no
O11 O14 2.892(2) . . no
O11 O15 2.831(2) . . no
O11 O12 2.8466(18) . . no
O11 O13 2.8876(19) . . no
O11 C11 3.168(2) . . no
O11 C18 3.186(2) . . no
O11 C115 3.185(3) . . no
O11 N11 3.047(2) . . no
O11 N13 2.985(2) . . no
O11 N14 2.981(2) . . no
O11 N16 3.081(2) . . no
O11 C132 3.250(2) . . no
O11 C122 3.235(3) . . no
O11 C124 3.263(2) . . no
O11 C121 3.288(2) . . no
O11 C130 3.250(2) . . no
O12 N12 2.889(2) . . no
O12 C115 3.271(3) . . no
O12 N11 2.983(2) . . no
O12 Mn12 3.4081(13) . . no
O12 O11 2.8466(18) . . no
O12 C116 3.064(2) . . no
O12 C118 2.949(2) . . no
O12 O14 3.0612(19) . . no
O13 O11 2.8876(19) . . no
O13 Mn11 3.2940(14) . . no
O13 O15 3.0808(18) . . no
O13 C124 3.174(3) . . no
O13 C126 3.040(2) . . no
O13 N15 2.872(2) . . no
O13 C127 3.050(2) . . no
O13 N14 3.108(2) . . no
O14 C119 3.038(2) . . no
O14 N12 2.868(2) . . no
O14 N13 3.104(2) . . no
O14 C118 3.063(2) . . no
O14 O11 2.892(2) . . no
O14 Mn12 3.3047(14) . . no
O14 O12 3.0612(19) . . no
O14 C121 3.188(3) . . no
O15 O13 3.0808(18) . . no
O15 Mn11 3.3863(14) . . no
O15 N16 2.967(2) . . no
O15 C130 3.257(3) . . no
O15 N15 2.899(2) . . no
O15 O11 2.831(2) . . no
O15 C129 3.058(2) . . no
O15 C127 2.937(2) . . no
O11 H132 2.7888 . . no
O11 H121 2.7712 . . no
O11 H122 2.7681 . . no
O11 H124 2.7275 . . no
O11 H115' 2.8333 . . no
O11 H130' 2.8828 . . no
O12 H17 2.4573 . . no
O12 H118' 2.4827 . . no
O12 H115 2.6929 . . no
O12 H116 2.5475 . . no
O13 H127 2.4260 . . no
O13 H124' 2.6997 . . no
O13 H13 2.5206 . . no
O13 H126 2.4953 . . no
O14 H121' 2.7042 . . no
O14 H110 2.5073 . . no
O14 H118 2.4550 . . no
O14 H119 2.4921 . . no
O15 H114 2.4598 . . no
O15 H127' 2.4778 . . no
O15 H130 2.6923 . . no
O15 H129 2.5396 . . no
N11 C117 2.470(3) . . no
N11 N13 2.849(2) . . no
N11 O11 3.047(2) . . no
N11 O12 2.983(2) . . no
N11 N12 2.827(2) . . no
N11 C122 2.478(3) . . no
N12 C120 2.472(3) . . no
N12 O14 2.868(2) . . no
N12 O12 2.889(2) . . no
N12 C116 2.497(3) . . no
N12 N11 2.827(2) . . no
N12 N13 2.800(2) . . no
N13 N11 2.849(2) . . no
N13 O14 3.104(2) . . no
N13 O11 2.985(2) . . no
N13 N12 2.800(2) . . no
N13 C119 2.457(3) . . no
N13 C123 2.484(3) . . no
N14 O11 2.981(2) . . no
N14 O13 3.108(2) . . no
N14 N15 2.783(2) . . no
N14 N16 2.850(2) . . no
N14 C126 2.460(3) . . no
N14 C128 3.434(3) . . no
N14 C131 2.480(3) . . no
N15 O13 2.872(2) . . no
N15 O15 2.899(2) . . no
N15 N14 2.783(2) . . no
N15 N16 2.825(2) . . no
N15 C125 2.461(3) . . no
N15 C129 2.493(2) . . no
N16 N14 2.850(2) . . no
N16 C128 2.466(3) . . no
N16 C132 2.486(3) . . no
N16 N15 2.825(2) . . no
N16 O11 3.081(2) . . no
N16 O15 2.967(2) . . no
C11 C124 3.516(3) . . no
C13 F24 3.359(2) . 1_546 no
C14 C19 3.584(3) . 2_657 no
C14 F26 3.361(2) . 1_546 no
C15 C19 3.551(3) . 2_657 no
C15 C127 3.327(3) . 2_657 no
C15 C114 3.558(3) . 2_657 no
C16 C127 3.236(3) . 2_657 no
C18 C121 3.566(3) . . no
C19 C14 3.584(3) . 2_657 no
C19 C15 3.551(3) . 2_657 no
C110 F26 3.312(2) . 2_666 no
C11 H124' 2.9577 . . no
C112 F32 3.208(3) . 1_655 no
C112 C130 3.551(3) . 2_656 no
C13 H115" 3.0394 . 2_557 no
C113 C130 3.472(3) . 2_656 no
C14 H115" 3.0326 . 2_557 no
C114 C130 3.568(3) . 2_656 no
C114 C15 3.558(3) . 2_657 no
C15 H127 3.0706 . 2_657 no
C15 H127' 2.8208 . 2_657 no
C15 H115' 2.9654 . 2_557 no
C115 F24 3.345(3) . 2_566 no
C16 H127' 2.9634 . 2_657 no
C16 H127 3.0732 . 2_657 no
C17 H124" 3.0639 . 2_557 no
C117 F36 3.339(2) . 2_566 no
C118 F25 3.026(3) . 2_666 no
C18 H121' 2.9938 . . no
C19 H15 2.9621 . 2_657 no
C19 H14 3.0203 . 2_657 no
C120 F36 3.331(2) . 2_566 no
C121 C18 3.566(3) . . no
C124 C11 3.516(3) . . no
C125 F23 3.321(2) . 2_656 no
C126 F24 3.316(2) . 1_546 no
C126 F25 3.324(2) . 1_546 no
C126 F23 3.343(2) . 1_546 no
C127 C16 3.236(3) . 2_657 no
C127 C15 3.327(3) . 2_657 no
C128 F22 3.270(2) . 2_656 no
C128 F31 3.348(3) . 2_656 no
C129 F31 3.248(3) . 2_656 no
C130 C112 3.551(3) . 2_656 no
C130 C113 3.472(3) . 2_656 no
C130 C114 3.568(3) . 2_656 no
C110 H130" 2.9826 . 2_656 no
C110 H14 3.0468 . 2_657 no
C111 H130" 2.9901 . 2_656 no
C112 H113 3.0076 . 2_756 no
C112 H130' 3.0556 . 2_656 no
C113 H130' 2.8875 . 2_656 no
C114 H15 2.7462 . 2_657 no
C115 H124 2.6521 . . no
C117 H120 2.7347 . . no
C117 H123 2.6532 . . no
C120 H117 2.5821 . . no
C120 H123 2.7590 . . no
C123 H120 2.5989 . . no
C123 H117 2.8125 . . no
C124 H115 3.0980 . . no
C125 H131 2.7632 . . no
C125 H128 2.5719 . . no
C126 H124' 3.0925 . . no
C128 H125 2.7331 . . no
C128 H131 2.6414 . . no
C130 H121 2.7089 . . no
C131 H128 2.7932 . . no
C131 H125 2.6055 . . no
H115' C15 2.9654 . 2_557 no
H115' H124 2.2195 . . no
H115' O11 2.8333 . . no
H115' H123' 2.3944 . . no
H115" F24 2.4607 . 2_566 no
H115" H116' 2.4976 . . no
H115" H123' 2.3474 . . no
H115" H124' 2.5543 . 2_557 no
H115" C13 3.0394 . 2_557 no
H115" C14 3.0326 . 2_557 no
H116' H115" 2.4976 . . no
H116' F24 2.5285 . 2_566 no
H116' H123 2.4184 . . no
H116' F22 2.7103 . 2_566 no
H117' H118' 2.4138 . . no
H117' H118" 2.3280 . . no
H118' H117' 2.4138 . . no
H118' O12 2.4827 . . no
H118" H117' 2.3280 . . no
H118" H119' 2.4498 . . no
H119' H118" 2.4498 . . no
H119' H117 2.3929 . . no
H119' F36 2.7099 . 2_566 no
H119' F34 2.4195 . 2_566 no
H120' H121" 2.3167 . . no
H120' H121' 2.4235 . . no
H121' C18 2.9938 . . no
H121' H120' 2.4235 . . no
H121' O14 2.7042 . . no
H121" H122' 2.4799 . . no
H121" F31 2.6011 . . no
H121" H120' 2.3167 . . no
H122' H121" 2.4799 . . no
H122' H120 2.4821 . . no
H122' F32 2.4429 . . no
H123' H115' 2.3944 . . no
H123' H115" 2.3474 . . no
H13 O13 2.5206 . . no
H13 H126 2.4773 . . no
H124' O13 2.6997 . . no
H124' C11 2.9577 . . no
H124' C126 3.0925 . . no
H124' H125' 2.3901 . . no
H124' H115" 2.5543 . 2_557 no
H14 F26 2.5949 . 1_546 no
H14 C19 3.0203 . 2_657 no
H14 C110 3.0468 . 2_657 no
H124" H125' 2.3278 . . no
H124" H132' 2.4682 . . no
H124" C17 3.0639 . 2_557 no
H15 C19 2.9621 . 2_657 no
H15 C114 2.7462 . 2_657 no
H125' F24 2.6903 . 1_546 no
H125' H124' 2.3901 . . no
H125' H124" 2.3278 . . no
H16 F33 2.6962 . 1_556 no
H126' F23 2.7858 . 1_546 no
H126' H127" 2.4582 . . no
H126' H128 2.3817 . . no
H126' F23 2.6997 . 2_656 no
H17 O12 2.4573 . . no
H17 H116 2.5065 . . no
H127' C16 2.9634 . 2_657 no
H127' H128' 2.4034 . . no
H127' C15 2.8208 . 2_657 no
H127' O15 2.4778 . . no
H127" H126' 2.4582 . . no
H127" H128' 2.3358 . . no
H128' H127' 2.4034 . . no
H128' H127" 2.3358 . . no
H128' F35 2.8317 . 2_656 no
H128' F31 2.6640 . 2_656 no
H129' H131 2.4277 . . no
H129' H130" 2.4850 . . no
H130' H131' 2.4103 . . no
H130' H121 2.2407 . . no
H130' O11 2.8828 . . no
H130' C113 2.8875 . 2_656 no
H130' C112 3.0556 . 2_656 no
H130" C110 2.9826 . 2_656 no
H130" H131' 2.3297 . . no
H130" H129' 2.4850 . . no
H130" C111 2.9901 . 2_656 no
H131' H130' 2.4103 . . no
H131' H130" 2.3297 . . no
H132' H125 2.4719 . . no
H132' H124" 2.4682 . . no
H110 O14 2.5073 . . no
H110 F26 2.7806 . 2_666 no
H112 F32 2.4722 . 1_655 no
H112 F33 2.7565 . 1_655 no
H112 H113 2.3222 . 2_756 no
H113 H112 2.3222 . 2_756 no
H113 C112 3.0076 . 2_756 no
H114 H129 2.5788 . . no
H114 O15 2.4598 . . no
H114 F31 2.5792 . 2_656 no
H115 H116 2.3487 . . no
H115 C124 3.0980 . . no
H115 O12 2.6929 . . no
H115 H124 2.2494 . . no
H116 O12 2.5475 . . no
H116 H17 2.5065 . . no
H116 H115 2.3487 . . no
H117 C120 2.5821 . . no
H117 C123 2.8125 . . no
H117 H119' 2.3929 . . no
H117 H120 2.0572 . . no
H117 H123 2.1577 . . no
H117 F36 2.4734 . 2_566 no
H118 O14 2.4550 . . no
H118 H119 2.3835 . . no
H118 F25 2.7132 . 2_666 no
H119 O14 2.4921 . . no
H119 H118 2.3835 . . no
H120 F36 2.6625 . 2_566 no
H120 H122' 2.4821 . . no
H120 C117 2.7347 . . no
H120 C123 2.5989 . . no
H120 H117 2.0572 . . no
H120 H123 2.0720 . . no
H121 O11 2.7712 . . no
H121 H130' 2.2407 . . no
H121 H122 2.3739 . . no
H121 C130 2.7089 . . no
H121 H130 2.3357 . . no
H122 H121 2.3739 . . no
H122 O11 2.7681 . . no
H123 H116' 2.4184 . . no
H123 C120 2.7590 . . no
H123 C117 2.6532 . . no
H123 F22 2.8561 . 2_566 no
H123 H117 2.1577 . . no
H123 H120 2.0720 . . no
H124 H115 2.2494 . . no
H124 O11 2.7275 . . no
H124 C115 2.6521 . . no
H124 H115' 2.2195 . . no
H124 H132 2.3894 . . no
H125 F23 2.7126 . 2_656 no
H125 C128 2.7331 . . no
H125 C131 2.6055 . . no
H125 H132' 2.4719 . . no
H125 H128 2.0514 . . no
H125 H131 2.0809 . . no
H125 F21 2.6015 . 2_656 no
H126 F25 2.7802 . 1_546 no
H126 O13 2.4953 . . no
H126 F24 2.7352 . 1_546 no
H126 H127 2.4021 . . no
H126 H13 2.4773 . . no
H127 H126 2.4021 . . no
H127 O13 2.4260 . . no
H127 C16 3.0732 . 2_657 no
H127 C15 3.0706 . 2_657 no
H128 F23 2.8174 . 2_656 no
H128 F22 2.6152 . 2_656 no
H128 C125 2.5719 . . no
H128 C131 2.7932 . . no
H128 H126' 2.3817 . . no
H128 H125 2.0514 . . no
H128 H131 2.1374 . . no
H128 F21 2.5469 . 2_656 no
H129 O15 2.5396 . . no
H129 H114 2.5788 . . no
H129 H130 2.3212 . . no
H129 F31 2.6101 . 2_656 no
H130 O15 2.6923 . . no
H130 H121 2.3357 . . no
H130 H129 2.3212 . . no
H131 C125 2.7632 . . no
H131 C128 2.6414 . . no
H131 H129' 2.4277 . . no
H131 H125 2.0809 . . no
H131 H128 2.1374 . . no
H131 F21 2.4793 . 2_656 no
H132 O11 2.7888 . . no
H132 H124 2.3894 . . no

loop_
_geom_hbond_atom_site_label_D
_geom_hbond_atom_site_label_H
_geom_hbond_atom_site_label_A
_geom_hbond_distance_DH
_geom_hbond_distance_HA
_geom_hbond_distance_DA
_geom_hbond_angle_DHA
_geom_hbond_site_symmetry_A
_geom_hbond_publ_flag
C115 H115" F24 0.9800 2.4600 3.345(3) 150.00 2_566 yes
C116 H116' F24 0.9900 2.5300 3.374(3) 143.00 2_566 yes
C118 H118' O12 0.9800 2.4800 2.949(2) 109.00 . yes
C119 H119' F34 0.9900 2.4200 3.393(3) 168.00 2_566 yes
C122 H122' F32 0.9900 2.4400 3.408(3) 165.00 . yes
C127 H127' O15 0.9800 2.4800 2.937(2) 108.00 . yes
C112 H112 F32 0.9500 2.4700 3.208(3) 134.00 1_655 yes
C116 H116 O12 0.9900 2.5500 3.064(2) 112.00 . yes
C117 H117 F36 0.9900 2.4700 3.339(2) 146.00 2_566 yes
C118 H118 O14 0.9800 2.4500 3.063(2) 120.00 . yes
C119 H119 O14 0.9900 2.4900 3.038(2) 114.00 . yes
C126 H126 O13 0.9900 2.5000 3.040(2) 114.00 . yes
C127 H127 O13 0.9800 2.4300 3.050(2) 121.00 . yes
C128 H128 F21 0.9900 2.5500 3.503(2) 162.00 2_656 yes
C129 H129 O15 0.9900 2.5400 3.058(2) 112.00 . yes
C131 H131 F21 0.9900 2.4800 3.459(2) 170.00 2_656 yes

loop_
_geom_torsion_atom_site_label_1
_geom_torsion_atom_site_label_2
_geom_torsion_atom_site_label_3
_geom_torsion_atom_site_label_4
_geom_torsion
_geom_torsion_site_symmetry_1
_geom_torsion_site_symmetry_2
_geom_torsion_site_symmetry_3
_geom_torsion_site_symmetry_4
_geom_torsion_publ_flag
O12 Mn11 O11 Mn12 -54.11(9) . . . . no
O14 Mn11 O11 Mn12 43.34(9) . . . . no
N11 Mn11 O11 Mn12 -143.32(8) . . . . no
N13 Mn11 O11 Mn12 136.71(8) . . . . no
O11 Mn11 O12 C11 28.88(17) . . . . no
O14 Mn11 O12 C11 -67.83(17) . . . . no
N11 Mn11 O12 C11 125.51(17) . . . . no
N12 Mn11 O12 C11 -153.85(17) . . . . no
O11 Mn11 O14 C18 -2.85(15) . . . . no
O12 Mn11 O14 C18 93.59(15) . . . . no
N12 Mn11 O14 C18 -178.56(15) . . . . no
N13 Mn11 O14 C18 -98.36(15) . . . . no
O11 Mn11 N11 C115 35.65(13) . . . . no
O11 Mn11 N11 C116 153.04(11) . . . . no
O11 Mn11 N11 C123 -86.80(12) . . . . no
O12 Mn11 N11 C115 -59.88(13) . . . . no
O12 Mn11 N11 C116 57.52(11) . . . . no
O12 Mn11 N11 C123 177.67(12) . . . . no
N12 Mn11 N11 C115 -148.41(13) . . . . no
N12 Mn11 N11 C116 -31.01(11) . . . . no
N12 Mn11 N11 C123 89.14(13) . . . . no
N13 Mn11 N11 C115 129.69(13) . . . . no
N13 Mn11 N11 C116 -112.91(11) . . . . no
N13 Mn11 N11 C123 7.24(12) . . . . no
O12 Mn11 N12 C117 -81.24(12) . . . . no
O12 Mn11 N12 C118 41.88(13) . . . . no
O12 Mn11 N12 C119 159.22(13) . . . . no
O14 Mn11 N12 C117 -178.16(12) . . . . no
O14 Mn11 N12 C118 -55.04(13) . . . . no
O14 Mn11 N12 C119 62.31(12) . . . . no
N11 Mn11 N12 C117 7.56(12) . . . . no
N11 Mn11 N12 C118 130.68(13) . . . . no
N11 Mn11 N12 C119 -111.97(13) . . . . no
N13 Mn11 N12 C117 88.36(12) . . . . no
N13 Mn11 N12 C118 -148.52(14) . . . . no
N13 Mn11 N12 C119 -31.17(13) . . . . no
O11 Mn11 N13 C120 -175.79(14) . . . . no
O11 Mn11 N13 C121 -54.12(15) . . . . no
O11 Mn11 N13 C122 64.02(12) . . . . no
O14 Mn11 N13 C120 -79.54(14) . . . . no
O14 Mn11 N13 C121 42.13(14) . . . . no
O14 Mn11 N13 C122 160.27(12) . . . . no
N11 Mn11 N13 C120 88.30(14) . . . . no
N11 Mn11 N13 C121 -150.02(15) . . . . no
N11 Mn11 N13 C122 -31.89(12) . . . . no
N12 Mn11 N13 C120 6.17(13) . . . . no
N12 Mn11 N13 C121 127.85(15) . . . . no
N12 Mn11 N13 C122 -114.02(12) . . . . no
O13 Mn12 O11 Mn11 43.89(9) . . . . no
O15 Mn12 O11 Mn11 -53.97(8) . . . . no
N14 Mn12 O11 Mn11 137.46(8) . . . . no
N16 Mn12 O11 Mn11 -142.37(8) . . . . no
O11 Mn12 O13 C11 -0.10(17) . . . . no
O15 Mn12 O13 C11 95.65(17) . . . . no
N14 Mn12 O13 C11 -95.83(17) . . . . no
N15 Mn12 O13 C11 -175.89(17) . . . . no
O11 Mn12 O15 C18 34.15(16) . . . . no
O13 Mn12 O15 C18 -61.79(16) . . . . no
N15 Mn12 O15 C18 -147.84(16) . . . . no
N16 Mn12 O15 C18 131.71(16) . . . . no
O11 Mn12 N14 C124 -53.43(13) . . . . no
O11 Mn12 N14 C125 -174.40(11) . . . . no
O11 Mn12 N14 C132 64.88(12) . . . . no
O13 Mn12 N14 C124 42.12(13) . . . . no
O13 Mn12 N14 C125 -78.85(12) . . . . no
O13 Mn12 N14 C132 160.42(12) . . . . no
N15 Mn12 N14 C124 127.76(13) . . . . no
N15 Mn12 N14 C125 6.79(11) . . . . no
N15 Mn12 N14 C132 -113.94(12) . . . . no
N16 Mn12 N14 C124 -150.30(14) . . . . no
N16 Mn12 N14 C125 88.73(12) . . . . no
N16 Mn12 N14 C132 -32.00(12) . . . . no
O13 Mn12 N15 C126 62.10(11) . . . . no
O13 Mn12 N15 C127 -55.77(12) . . . . no
O13 Mn12 N15 C128 -178.17(13) . . . . no
O15 Mn12 N15 C126 159.53(11) . . . . no
O15 Mn12 N15 C127 41.66(12) . . . . no
O15 Mn12 N15 C128 -80.75(13) . . . . no
N14 Mn12 N15 C126 -31.64(11) . . . . no
N14 Mn12 N15 C127 -149.51(12) . . . . no
N14 Mn12 N15 C128 88.09(13) . . . . no
N16 Mn12 N15 C126 -112.58(12) . . . . no
N16 Mn12 N15 C127 129.56(12) . . . . no
N16 Mn12 N15 C128 7.15(12) . . . . no
O11 Mn12 N16 C129 153.23(11) . . . . no
O11 Mn12 N16 C130 36.05(15) . . . . no
O11 Mn12 N16 C131 -86.92(13) . . . . no
O15 Mn12 N16 C129 58.48(11) . . . . no
O15 Mn12 N16 C130 -58.70(15) . . . . no
O15 Mn12 N16 C131 178.33(13) . . . . no
N14 Mn12 N16 C129 -112.64(12) . . . . no
N14 Mn12 N16 C130 130.18(15) . . . . no
N14 Mn12 N16 C131 7.21(12) . . . . no
N15 Mn12 N16 C129 -30.85(11) . . . . no
N15 Mn12 N16 C130 -148.02(15) . . . . no
N15 Mn12 N16 C131 89.00(13) . . . . no
Mn11 O12 C11 O13 7.6(3) . . . . no
Mn11 O12 C11 C12 -170.13(13) . . . . no
Mn12 O13 C11 O12 -25.0(3) . . . . no
Mn12 O13 C11 C12 152.71(14) . . . . no
Mn11 O14 C18 O15 -16.9(3) . . . . no
Mn11 O14 C18 C19 162.39(12) . . . . no
Mn12 O15 C18 O14 -2.0(3) . . . . no
Mn12 O15 C18 C19 178.75(12) . . . . no
Mn11 N11 C116 C117 50.28(16) . . . . no
C115 N11 C116 C117 169.27(16) . . . . no
C123 N11 C116 C117 -68.0(2) . . . . no
Mn11 N11 C123 C122 19.30(19) . . . . no
C115 N11 C123 C122 -104.26(19) . . . . no
C116 N11 C123 C122 133.25(18) . . . . no
Mn11 N12 C117 C116 17.79(18) . . . . no
C118 N12 C117 C116 -106.72(17) . . . . no
C119 N12 C117 C116 134.16(16) . . . . no
Mn11 N12 C119 C120 53.51(17) . . . . no
C117 N12 C119 C120 -67.14(19) . . . . no
C118 N12 C119 C120 173.16(16) . . . . no
Mn11 N13 C120 C119 20.60(19) . . . . no
C121 N13 C120 C119 -102.61(19) . . . . no
C122 N13 C120 C119 135.10(17) . . . . no
Mn11 N13 C122 C123 53.93(17) . . . . no
C120 N13 C122 C123 -64.5(2) . . . . no
C121 N13 C122 C123 173.49(16) . . . . no
Mn12 N14 C125 C126 19.73(17) . . . . no
C124 N14 C125 C126 -102.63(18) . . . . no
C132 N14 C125 C126 135.14(16) . . . . no
Mn12 N14 C132 C131 53.94(16) . . . . no
C124 N14 C132 C131 173.16(16) . . . . no
C125 N14 C132 C131 -65.2(2) . . . . no
Mn12 N15 C126 C125 53.21(15) . . . . no
C127 N15 C126 C125 172.24(15) . . . . no
C128 N15 C126 C125 -67.95(19) . . . . no
Mn12 N15 C128 C129 18.4(2) . . . . no
C126 N15 C128 C129 135.43(17) . . . . no
C127 N15 C128 C129 -104.86(18) . . . . no
Mn12 N16 C129 C128 50.37(16) . . . . no
C130 N16 C129 C128 170.20(16) . . . . no
C131 N16 C129 C128 -67.1(2) . . . . no
Mn12 N16 C131 C132 19.29(19) . . . . no
C129 N16 C131 C132 132.64(17) . . . . no
C130 N16 C131 C132 -105.27(19) . . . . no
O13 C11 C12 C17 -171.63(19) . . . . no
O12 C11 C12 C13 -177.00(19) . . . . no
O12 C11 C12 C17 6.3(3) . . . . no
O13 C11 C12 C13 5.1(3) . . . . no
C11 C12 C17 C16 174.76(19) . . . . no
C11 C12 C13 C14 -175.1(2) . . . . no
C17 C12 C13 C14 1.6(3) . . . . no
C13 C12 C17 C16 -2.0(3) . . . . no
C12 C13 C14 C15 0.1(4) . . . . no
C13 C14 C15 C16 -1.5(4) . . . . no
C14 C15 C16 C17 1.2(3) . . . . no
C15 C16 C17 C12 0.6(3) . . . . no
O15 C18 C19 C110 -171.08(17) . . . . no
O14 C18 C19 C110 9.6(3) . . . . no
O14 C18 C19 C114 -171.11(17) . . . . no
O15 C18 C19 C114 8.2(3) . . . . no
C114 C19 C110 C111 0.7(3) . . . . no
C18 C19 C110 C111 179.95(18) . . . . no
C110 C19 C114 C113 -1.2(3) . . . . no
C18 C19 C114 C113 179.55(17) . . . . no
H110 C110 C111 C112 -179.56 . . . . no
C19 C110 C111 H111 -179.56 . . . . no
H110 C110 C111 H111 0.44 . . . . no
H111 C111 C112 C113 178.93 . . . . no
C110 C111 C112 H112 178.94 . . . . no
H111 C111 C112 H112 -1.06 . . . . no
H112 C112 C113 C114 -179.43 . . . . no
H112 C112 C113 H113 0.56 . . . . no
C111 C112 C113 H113 -179.43 . . . . no
H113 C113 C114 H114 0.56 . . . . no
C112 C113 C114 H114 -179.45 . . . . no
H113 C113 C114 C19 -179.45 . . . . no
N11 C116 C117 H117' -168.67 . . . . no
N11 C116 C117 H117 73.26 . . . . no
H116' C116 C117 N12 -168.55 . . . . no
H116' C116 C117 H117' 70.49 . . . . no
H116' C116 C117 H117 -47.58 . . . . no
H116 C116 C117 N12 73.15 . . . . no
H116 C116 C117 H117' -47.81 . . . . no
H116 C116 C117 H117 -165.88 . . . . no
N12 C119 C120 H120' -170.53 . . . . no
N12 C119 C120 H120 70.65 . . . . no
H119' C119 C120 N13 -170.73 . . . . no
H119' C119 C120 H120' 68.69 . . . . no
H119' C119 C120 H120 -50.13 . . . . no
H119 C119 C120 N13 70.83 . . . . no
H119 C119 C120 H120' -49.76 . . . . no
H119 C119 C120 H120 -168.58 . . . . no
N13 C122 C123 H123' -171.58 . . . . no
N13 C122 C123 H123 70.08 . . . . no
H122' C122 C123 N11 -171.70 . . . . no
H122' C122 C123 H123' 67.47 . . . . no
H122' C122 C123 H123 -50.87 . . . . no
H122 C122 C123 N11 70.20 . . . . no
H122 C122 C123 H123' -50.63 . . . . no
H122 C122 C123 H123 -168.97 . . . . no
N14 C125 C126 H126' -169.63 . . . . no
N14 C125 C126 H126 71.75 . . . . no
H125' C125 C126 N15 -169.56 . . . . no
H125' C125 C126 H126' 69.74 . . . . no
H125' C125 C126 H126 -48.88 . . . . no
H125 C125 C126 N15 71.69 . . . . no
H125 C125 C126 H126' -49.00 . . . . no
H125 C125 C126 H126 -167.63 . . . . no
N15 C128 C129 H129' -169.12 . . . . no
N15 C128 C129 H129 72.52 . . . . no
H128' C128 C129 N16 -169.26 . . . . no
H128' C128 C129 H129' 69.92 . . . . no
H128' C128 C129 H129 -48.44 . . . . no
H128 C128 C129 N16 72.66 . . . . no
H128 C128 C129 H129' -48.16 . . . . no
H128 C128 C129 H129 -166.52 . . . . no
N16 C131 C132 H132' -171.46 . . . . no
N16 C131 C132 H132 70.36 . . . . no
H131' C131 C132 N14 -171.44 . . . . no
H131' C131 C132 H132' 67.65 . . . . no
H131' C131 C132 H132 -50.52 . . . . no
H131 C131 C132 N14 70.33 . . . . no
H131 C131 C132 H132' -50.58 . . . . no
H131 C131 C132 H132 -168.75 . . . . no
